data_2207063
loop_
_publ_author_name
'Todd, Malcolm J.'
'Harrison, William T. A.'

_publ_section_title
;
 Propane-1,2-diaminium hydrogenarsenate
;
_journal_coeditor_code SG6029
_journal_issue 10
_journal_name_full 'Acta Crystallographica Section E'
_journal_page_first m2026
_journal_page_last m2028
_journal_paper_doi 10.1107/S1600536805028722
_journal_volume 61
_journal_year 2005
_chemical_formula_iupac 'C3 H12 N2 2+ , As H O4 2-'
_chemical_formula_moiety 'C3 H12 N2 2+ , As H O4 2-'
_chemical_formula_sum 'C3 H13 As N2 O4'
_chemical_formula_weight 216.07
_chemical_name_systematic
;
Propane 1,2-diaminium hydrogenarsenate
;
_space_group_IT_number 14
_symmetry_cell_setting monoclinic
_symmetry_space_group_name_Hall '-P 2yn'
_symmetry_space_group_name_H-M 'P 1 21/n 1'
_atom_sites_solution_hydrogens 'difmap (O-H) and geom (others)'
_atom_sites_solution_primary direct
_atom_sites_solution_secondary difmap
_audit_creation_method SHELXL97
_cell_angle_alpha 90.00
_cell_angle_beta 104.816(2)
_cell_angle_gamma 90.00
_cell_formula_units_Z 4
_cell_length_a 10.9568(4)
_cell_length_b 6.4297(3)
_cell_length_c 11.5999(5)
_cell_measurement_reflns_used 1952
_cell_measurement_temperature 120(2)
_cell_measurement_theta_max 27.48
_cell_measurement_theta_min 2.91
_cell_volume 790.03(6)
_computing_cell_refinement 'HKL SCALEPACK (Otwinowski & Minor, 1997)'
_computing_data_collection 'COLLECT (Nonius, 1998)'
_computing_data_reduction
;
HKL DENZO (Otwinowski & Minor 1997) and SCALEPACK and SORTAV (Blessing
1995)
;
_computing_molecular_graphics 'ORTEP3 (Farrugia, 1997)'
_computing_publication_material 'SHELXL97 '
_computing_structure_refinement 'SHELXL97 (Sheldrick, 1997)'
_computing_structure_solution 'SHELXS97 (Sheldrick, 1997)'
_diffrn_ambient_temperature 120(2)
_diffrn_measured_fraction_theta_full 0.998
_diffrn_measured_fraction_theta_max 0.998
_diffrn_measurement_device_type 'Nonius KappaCCD area-detector'
_diffrn_measurement_method '\w and \f'
_diffrn_radiation_monochromator graphite
_diffrn_radiation_source 'fine-focus sealed tube'
_diffrn_radiation_type MoK\a
_diffrn_radiation_wavelength 0.71073
_diffrn_reflns_av_R_equivalents 0.0505
_diffrn_reflns_av_sigmaI/netI 0.0447
_diffrn_reflns_limit_h_max 14
_diffrn_reflns_limit_h_min -14
_diffrn_reflns_limit_k_max 8
_diffrn_reflns_limit_k_min -8
_diffrn_reflns_limit_l_max 15
_diffrn_reflns_limit_l_min -15
_diffrn_reflns_number 10517
_diffrn_reflns_theta_full 27.48
_diffrn_reflns_theta_max 27.48
_diffrn_reflns_theta_min 3.63
_diffrn_standards_decay_% 0
_exptl_absorpt_coefficient_mu 4.269
_exptl_absorpt_correction_T_max 0.883
_exptl_absorpt_correction_T_min 0.726
_exptl_absorpt_correction_type multi-scan
_exptl_absorpt_process_details '(SADABS; Bruker, 1999)'
_exptl_crystal_colour colourless
_exptl_crystal_density_diffrn 1.817
_exptl_crystal_density_method 'not measured'
_exptl_crystal_description shard
_exptl_crystal_F_000 440
_exptl_crystal_size_max 0.08
_exptl_crystal_size_mid 0.06
_exptl_crystal_size_min 0.03
_refine_diff_density_max 0.507
_refine_diff_density_min -0.412
_refine_ls_extinction_coef 0.0047(7)
_refine_ls_extinction_expression Fc^*^=kFc[1+0.001xFc^2^\l^3^/sin(2\q)]^-1/4^
_refine_ls_extinction_method 'SHELXL97 (Sheldrick, 1997)'
_refine_ls_goodness_of_fit_ref 1.110
_refine_ls_hydrogen_treatment constr
_refine_ls_matrix_type full
_refine_ls_number_parameters 103
_refine_ls_number_reflns 1816
_refine_ls_number_restraints 0
_refine_ls_restrained_S_all 1.110
_refine_ls_R_factor_all 0.0423
_refine_ls_R_factor_gt 0.0292
_refine_ls_shift/su_max 0.000
_refine_ls_shift/su_mean 0.000
_refine_ls_structure_factor_coef Fsqd
_refine_ls_weighting_details 'calc w = 1/[\s^2^(Fo^2^)+(0.0164P)^2^+0.583P] where P=(Fo^2^+2Fc^2^)/3'
_refine_ls_weighting_scheme calc
_refine_ls_wR_factor_gt 0.0556
_refine_ls_wR_factor_ref 0.0589
_reflns_number_gt 1533
_reflns_number_total 1816
_reflns_threshold_expression I>2\s(I)
_cod_data_source_file sg6029.cif
_cod_data_source_block I
_cod_original_sg_symbol_H-M 'P 21/n'
_cod_database_code 2207063
_cod_database_fobs_code 2207063

loop_
_symmetry_equiv_pos_as_xyz
'x, y, z'
'-x+1/2, y+1/2, -z+1/2'
'-x, -y, -z'
'x-1/2, -y-1/2, z-1/2'

loop_
_atom_site_label
_atom_site_fract_x
_atom_site_fract_y
_atom_site_fract_z
_atom_site_U_iso_or_equiv
_atom_site_adp_type
_atom_site_calc_flag
_atom_site_refinement_flags
_atom_site_occupancy
_atom_site_type_symbol
As1 0.33664(2) 0.17853(4) 0.02271(2) 0.01169(11) Uani d . 1 As
O1 0.26787(18) 0.2809(3) 0.12195(16) 0.0177(4) Uani d . 1 O
O2 0.33133(16) -0.0828(3) 0.01944(15) 0.0151(4) Uani d . 1 O
O3 0.28115(19) 0.2764(3) -0.11362(16) 0.0219(5) Uani d . 1 O
O4 0.49363(17) 0.2485(3) 0.07736(17) 0.0216(5) Uani d . 1 O
H1 0.5479 0.1924 0.0355 0.026 Uiso d R 1 H
N1 0.3572(2) 0.6561(3) 0.2137(2) 0.0177(5) Uani d . 1 N
H2 0.3424 0.7540 0.1551 0.021 Uiso calc R 1 H
H3 0.3197 0.6952 0.2718 0.021 Uiso calc R 1 H
H4 0.3248 0.5319 0.1825 0.021 Uiso calc R 1 H
N2 0.6919(2) 0.8345(3) 0.3314(2) 0.0175(5) Uani d . 1 N
H5 0.7120 0.8045 0.2618 0.021 Uiso calc R 1 H
H6 0.7234 0.7338 0.3861 0.021 Uiso calc R 1 H
H7 0.7258 0.9596 0.3593 0.021 Uiso calc R 1 H
C1 0.4949(3) 0.6349(4) 0.2652(3) 0.0188(6) Uani d . 1 C
H8 0.5349 0.5819 0.2035 0.023 Uiso d R 1 H
H9 0.5110 0.5335 0.3315 0.023 Uiso d PR 0.50 H
C2 0.5524(3) 0.8435(4) 0.3103(3) 0.0211(6) Uani d . 1 C
H10 0.5176 0.9533 0.2512 0.025 Uiso d R 1 H
H11 0.5308 0.8785 0.3858 0.025 Uiso d PR 0.50 H
C3 0.4994(6) 0.4684(10) 0.3584(6) 0.0290(15) Uani d P 0.50 C
H12 0.4607 0.3406 0.3195 0.043 Uiso calc PR 0.50 H
H13 0.4530 0.5159 0.4153 0.043 Uiso calc PR 0.50 H
H14 0.5875 0.4408 0.4007 0.043 Uiso calc PR 0.50 H
C4 0.5312(6) 0.9222(13) 0.4236(6) 0.046(2) Uani d P 0.50 C
H15 0.5721 1.0580 0.4422 0.069 Uiso calc PR 0.50 H
H16 0.5672 0.8242 0.4880 0.069 Uiso calc PR 0.50 H
H17 0.4404 0.9363 0.4156 0.069 Uiso calc PR 0.50 H

loop_
_atom_site_aniso_label
_atom_site_aniso_U_11
_atom_site_aniso_U_22
_atom_site_aniso_U_33
_atom_site_aniso_U_12
_atom_site_aniso_U_13
_atom_site_aniso_U_23
As1 0.01350(16) 0.00989(16) 0.01258(16) 0.00009(11) 0.00497(11) -0.00047(11)
O1 0.0206(10) 0.0162(10) 0.0206(10) -0.0026(8) 0.0131(9) -0.0039(8)
O2 0.0184(10) 0.0087(10) 0.0181(10) -0.0007(8) 0.0044(8) -0.0016(8)
O3 0.0314(12) 0.0209(11) 0.0141(10) 0.0082(9) 0.0072(9) 0.0053(8)
O4 0.0130(10) 0.0235(11) 0.0298(11) -0.0049(9) 0.0084(9) -0.0116(9)
N1 0.0263(14) 0.0128(12) 0.0179(12) -0.0042(10) 0.0127(11) -0.0034(10)
N2 0.0247(13) 0.0122(12) 0.0141(12) -0.0017(10) 0.0021(10) -0.0009(9)
C1 0.0220(15) 0.0154(15) 0.0197(15) 0.0007(12) 0.0065(13) 0.0010(12)
C2 0.0236(16) 0.0177(15) 0.0218(15) 0.0019(13) 0.0052(13) -0.0035(12)
C3 0.017(3) 0.025(3) 0.040(4) 0.001(3) -0.002(3) 0.019(3)
C4 0.029(4) 0.067(6) 0.051(5) -0.016(4) 0.027(4) -0.030(4)

loop_
_atom_type_symbol
_atom_type_description
_atom_type_scat_dispersion_real
_atom_type_scat_dispersion_imag
_atom_type_scat_source
C C 0.0033 0.0016 'International Tables Vol C Tables 4.2.6.8 and 6.1.1.4'
H H 0.0000 0.0000 'International Tables Vol C Tables 4.2.6.8 and 6.1.1.4'
N N 0.0061 0.0033 'International Tables Vol C Tables 4.2.6.8 and 6.1.1.4'
O O 0.0106 0.0060 'International Tables Vol C Tables 4.2.6.8 and 6.1.1.4'
As As 0.0499 2.0058 'International Tables Vol C Tables 4.2.6.8 and 6.1.1.4'

loop_
_geom_angle_atom_site_label_1
_geom_angle_atom_site_label_2
_geom_angle_atom_site_label_3
_geom_angle
O1 As1 O3 112.79(9)
O1 As1 O2 113.06(8)
O3 As1 O2 110.74(9)
O1 As1 O4 103.11(9)
O3 As1 O4 109.65(10)
O2 As1 O4 107.04(9)
As1 O4 H1 114.5
C1 N1 H2 109.5
C1 N1 H3 109.5
H2 N1 H3 109.5
C1 N1 H4 109.5
H2 N1 H4 109.5
H3 N1 H4 109.5
C2 N2 H5 109.5
C2 N2 H6 109.5
H5 N2 H6 109.5
C2 N2 H7 109.5
H5 N2 H7 109.5
H6 N2 H7 109.5
N1 C1 C3 101.4(3)
N1 C1 C2 110.4(2)
C3 C1 C2 116.4(3)
N1 C1 H8 109.5
C3 C1 H8 109.5
C2 C1 H8 109.4
N1 C1 H9 109.5
C2 C1 H9 109.8
H8 C1 H9 108.2
C4 C2 N2 104.8(3)
C4 C2 C1 117.5(4)
N2 C2 C1 110.0(2)
C4 C2 H10 104.5
N2 C2 H10 109.9
C1 C2 H10 109.9
N2 C2 H11 109.3
C1 C2 H11 109.5
H10 C2 H11 108.2
C1 C3 H12 109.5
H9 C3 H12 120.5
C1 C3 H13 109.5
H9 C3 H13 112.0
H12 C3 H13 109.5
C1 C3 H14 109.5
H9 C3 H14 94.6
H12 C3 H14 109.5
H13 C3 H14 109.5
C2 C4 H15 109.5
H11 C4 H15 124.9
C2 C4 H16 109.5
H11 C4 H16 102.2
H15 C4 H16 109.5
C2 C4 H17 109.5
H11 C4 H17 100.4
H15 C4 H17 109.5
H16 C4 H17 109.5

loop_
_geom_bond_atom_site_label_1
_geom_bond_atom_site_label_2
_geom_bond_distance
_geom_bond_publ_flag
As1 O1 1.6642(17) y
As1 O3 1.6659(18) y
As1 O2 1.6817(18) y
As1 O4 1.7336(18) y
O4 H1 0.9304 ?
N1 C1 1.480(4) ?
N1 H2 0.9100 ?
N1 H3 0.9100 ?
N1 H4 0.9100 ?
N2 C2 1.486(4) ?
N2 H5 0.9100 ?
N2 H6 0.9100 ?
N2 H7 0.9100 ?
C1 C3 1.514(6) ?
C1 C2 1.517(4) ?
C1 H8 0.9900 ?
C1 H9 0.9900 ?
C2 C4 1.481(7) ?
C2 H10 0.9900 ?
C2 H11 0.9900 ?
C3 H12 0.9800 ?
C3 H13 0.9800 ?
C3 H14 0.9800 ?
C4 H15 0.9800 ?
C4 H16 0.9800 ?
C4 H17 0.9800 ?

loop_
_geom_hbond_atom_site_label_D
_geom_hbond_atom_site_label_H
_geom_hbond_atom_site_label_A
_geom_hbond_site_symmetry_A
_geom_hbond_distance_DH
_geom_hbond_distance_HA
_geom_hbond_distance_DA
_geom_hbond_angle_DHA
O4 H1 O2 3_655 0.93 1.76 2.679(2) 170
N1 H2 O2 1_565 0.91 1.87 2.765(3) 168
N1 H3 O1 2 0.91 1.83 2.738(3) 175
N1 H4 O1 . 0.91 1.81 2.716(3) 177
N2 H5 O3 3_665 0.91 1.82 2.713(3) 168
N2 H6 O2 4_666 0.91 1.95 2.829(3) 162
N2 H7 O3 4_676 0.91 1.80 2.702(3) 169

loop_
_geom_torsion_atom_site_label_1
_geom_torsion_atom_site_label_2
_geom_torsion_atom_site_label_3
_geom_torsion_atom_site_label_4
_geom_torsion
_geom_torsion_publ_flag
N1 C1 C2 C4 75.4(5) ?
C3 C1 C2 C4 -39.4(5) ?
N1 C1 C2 N2 -164.9(2) y
C3 C1 C2 N2 80.3(4) ?
